data_2230727
loop_
_publ_author_name
'Suleiman Gwaram, Nura'
'Khaledi, Hamid'
'Mohd Ali, Hapipah'

_publ_section_title
;
 {<i>N</i>,<i>N</i>-Dimethyl-<i>N</i>'-[1-(2-pyridyl)ethylidene]ethane-1,2-diamine-\k^3^<i>N</i>,<i>N</i>',<i>N</i>''}bis(thiocyanato-\k<i>N</i>)copper(II)
;
_journal_coeditor_code IS2717
_journal_issue 7
_journal_name_full 'Acta Crystallographica Section E'
_journal_page_first m930
_journal_paper_doi 10.1107/S1600536811022057
_journal_volume 67
_journal_year 2011
_chemical_formula_iupac '[Cu (N C S)2 (C11 H17 N3)]'
_chemical_formula_moiety 'C13 H17 Cu N5 S2'
_chemical_formula_sum 'C13 H17 Cu N5 S2'
_chemical_formula_weight 370.98
_chemical_name_systematic
;
{<i>N</i>,<i>N</i>-Dimethyl-<i>N'</i>'-[1-(2-pyridyl)ethylidene]ethane-
1,2-diamine-\k^3^<i>N</i>,<i>N</i>',<i>N</i>''}bis(thiocyanato-
\k<i>N</i>)copper(II)
;
_space_group_IT_number 2
_symmetry_cell_setting triclinic
_symmetry_space_group_name_Hall '-P 1'
_symmetry_space_group_name_H-M 'P -1'
_atom_sites_solution_hydrogens geom
_atom_sites_solution_primary direct
_atom_sites_solution_secondary difmap
_audit_creation_method SHELXL-97
_cell_angle_alpha 81.222(2)
_cell_angle_beta 87.121(2)
_cell_angle_gamma 79.702(2)
_cell_formula_units_Z 4
_cell_length_a 10.9895(4)
_cell_length_b 11.2172(4)
_cell_length_c 13.7549(5)
_cell_measurement_reflns_used 3803
_cell_measurement_temperature 100(2)
_cell_measurement_theta_max 27.47
_cell_measurement_theta_min 2.41
_cell_volume 1648.27(10)
_computing_cell_refinement 'SAINT (Bruker, 2007)'
_computing_data_collection 'APEX2 (Bruker, 2007)'
_computing_data_reduction 'SAINT (Bruker, 2007)'
_computing_molecular_graphics 'X-Seed (Barbour, 2001)'
_computing_publication_material 'SHELXL97 (Sheldrick, 2008) and <i>publCIF</i> (Westrip, 2010)'
_computing_structure_refinement 'SHELXL97 (Sheldrick, 2008)'
_computing_structure_solution 'SHELXS97 (Sheldrick, 2008)'
_diffrn_ambient_temperature 100(2)
_diffrn_measured_fraction_theta_full 0.994
_diffrn_measured_fraction_theta_max 0.994
_diffrn_measurement_device_type 'Bruker APEXII CCD'
_diffrn_measurement_method '\f and \w scans'
_diffrn_radiation_monochromator graphite
_diffrn_radiation_source 'fine-focus sealed tube'
_diffrn_radiation_type MoK\a
_diffrn_radiation_wavelength 0.71073
_diffrn_reflns_av_R_equivalents 0.0356
_diffrn_reflns_av_sigmaI/netI 0.0604
_diffrn_reflns_limit_h_max 14
_diffrn_reflns_limit_h_min -14
_diffrn_reflns_limit_k_max 14
_diffrn_reflns_limit_k_min -14
_diffrn_reflns_limit_l_max 17
_diffrn_reflns_limit_l_min -17
_diffrn_reflns_number 14403
_diffrn_reflns_theta_full 27.00
_diffrn_reflns_theta_max 27.00
_diffrn_reflns_theta_min 1.88
_exptl_absorpt_coefficient_mu 1.578
_exptl_absorpt_correction_T_max 0.8212
_exptl_absorpt_correction_T_min 0.5436
_exptl_absorpt_correction_type multi-scan
_exptl_absorpt_process_details '(<i>SADABS</i>; Sheldrick, 1996)'
_exptl_crystal_colour green
_exptl_crystal_density_diffrn 1.495
_exptl_crystal_density_method 'not measured'
_exptl_crystal_description block
_exptl_crystal_F_000 764
_exptl_crystal_size_max 0.44
_exptl_crystal_size_mid 0.31
_exptl_crystal_size_min 0.13
_refine_diff_density_max 1.038
_refine_diff_density_min -0.808
_refine_ls_extinction_method none
_refine_ls_goodness_of_fit_ref 1.002
_refine_ls_hydrogen_treatment constr
_refine_ls_matrix_type full
_refine_ls_number_parameters 385
_refine_ls_number_reflns 7159
_refine_ls_number_restraints 0
_refine_ls_restrained_S_all 1.002
_refine_ls_R_factor_all 0.0729
_refine_ls_R_factor_gt 0.0447
_refine_ls_shift/su_max 0.001
_refine_ls_shift/su_mean 0.000
_refine_ls_structure_factor_coef Fsqd
_refine_ls_weighting_details 'calc w=1/[\s^2^(Fo^2^)+(0.0704P)^2^+0.4086P] where P=(Fo^2^+2Fc^2^)/3'
_refine_ls_weighting_scheme calc
_refine_ls_wR_factor_gt 0.1112
_refine_ls_wR_factor_ref 0.1275
_reflns_number_gt 5182
_reflns_number_total 7159
_reflns_threshold_expression >2sigma(I)
_cod_data_source_file is2717.cif
_cod_data_source_block I
_cod_database_code 2230727
_cod_database_fobs_code 2230727

loop_
_symmetry_equiv_pos_as_xyz
'x, y, z'
'-x, -y, -z'

loop_
_atom_site_type_symbol
_atom_site_label
_atom_site_fract_x
_atom_site_fract_y
_atom_site_fract_z
_atom_site_U_iso_or_equiv
_atom_site_adp_type
_atom_site_calc_flag
_atom_site_refinement_flags
_atom_site_occupancy
_atom_site_symmetry_multiplicity
_atom_site_disorder_assembly
_atom_site_disorder_group
Cu Cu1 0.55642(4) 0.79503(4) 0.08656(3) 0.02048(12) Uani d . 1 1 . .
S S1 0.38800(9) 1.07075(9) 0.30413(7) 0.0312(2) Uani d . 1 1 . .
S S2 0.51073(9) 0.51728(9) 0.37652(7) 0.0290(2) Uani d . 1 1 . .
N N1 0.4089(3) 0.7396(2) 0.0358(2) 0.0205(6) Uani d . 1 1 . .
N N2 0.6288(3) 0.7362(3) -0.0344(2) 0.0222(6) Uani d . 1 1 . .
N N3 0.7243(3) 0.8449(3) 0.0977(2) 0.0226(6) Uani d . 1 1 . .
N N4 0.4644(3) 0.9151(3) 0.1652(2) 0.0281(7) Uani d . 1 1 . .
N N5 0.5861(3) 0.6353(3) 0.1947(2) 0.0290(7) Uani d . 1 1 . .
C C1 0.2960(3) 0.7478(3) 0.0763(3) 0.0256(8) Uani d . 1 1 . .
H H1 0.2764 0.7927 0.1300 0.031 Uiso calc R 1 1 . .
C C2 0.2057(4) 0.6931(3) 0.0429(3) 0.0300(9) Uani d . 1 1 . .
H H2 0.1252 0.7011 0.0726 0.036 Uiso calc R 1 1 . .
C C3 0.2350(4) 0.6270(3) -0.0341(3) 0.0313(9) Uani d . 1 1 . .
H H3 0.1750 0.5879 -0.0578 0.038 Uiso calc R 1 1 . .
C C4 0.3526(4) 0.6180(3) -0.0771(3) 0.0273(8) Uani d . 1 1 . .
H H4 0.3743 0.5727 -0.1302 0.033 Uiso calc R 1 1 . .
C C5 0.4380(3) 0.6765(3) -0.0408(2) 0.0215(7) Uani d . 1 1 . .
C C6 0.5665(3) 0.6775(3) -0.0811(2) 0.0227(8) Uani d . 1 1 . .
C C7 0.6097(4) 0.6144(3) -0.1675(3) 0.0291(9) Uani d . 1 1 . .
H H7A 0.5676 0.6601 -0.2264 0.044 Uiso calc R 1 1 . .
H H7B 0.5907 0.5313 -0.1559 0.044 Uiso calc R 1 1 . .
H H7C 0.6992 0.6105 -0.1770 0.044 Uiso calc R 1 1 . .
C C8 0.7556(3) 0.7571(3) -0.0580(3) 0.0264(8) Uani d . 1 1 . .
H H8A 0.7552 0.8340 -0.1043 0.032 Uiso calc R 1 1 . .
H H8B 0.8037 0.6885 -0.0886 0.032 Uiso calc R 1 1 . .
C C9 0.8114(3) 0.7658(3) 0.0381(3) 0.0277(8) Uani d . 1 1 . .
H H9A 0.8328 0.6828 0.0759 0.033 Uiso calc R 1 1 . .
H H9B 0.8886 0.8000 0.0246 0.033 Uiso calc R 1 1 . .
C C10 0.7179(3) 0.9758(3) 0.0576(3) 0.0252(8) Uani d . 1 1 . .
H H10A 0.6568 1.0257 0.0958 0.038 Uiso calc R 1 1 . .
H H10B 0.6936 0.9896 -0.0113 0.038 Uiso calc R 1 1 . .
H H10C 0.7992 0.9988 0.0618 0.038 Uiso calc R 1 1 . .
C C11 0.7663(4) 0.8237(3) 0.2004(3) 0.0298(9) Uani d . 1 1 . .
H H11A 0.8478 0.8474 0.2019 0.045 Uiso calc R 1 1 . .
H H11B 0.7721 0.7367 0.2269 0.045 Uiso calc R 1 1 . .
H H11C 0.7070 0.8729 0.2404 0.045 Uiso calc R 1 1 . .
C C12 0.4320(3) 0.9790(3) 0.2235(3) 0.0229(7) Uani d . 1 1 . .
C C13 0.5539(3) 0.5866(3) 0.2700(3) 0.0230(8) Uani d . 1 1 . .
Cu Cu2 0.08751(4) 0.80111(4) 0.59197(3) 0.02222(13) Uani d . 1 1 . .
S S3 -0.06785(10) 1.01400(10) 0.84292(8) 0.0375(3) Uani d . 1 1 . .
S S4 -0.01284(9) 0.51398(8) 0.83703(7) 0.0290(2) Uani d . 1 1 . .
N N6 -0.0442(3) 0.7242(3) 0.5384(2) 0.0230(6) Uani d . 1 1 . .
N N7 0.1704(3) 0.7564(3) 0.4703(2) 0.0253(7) Uani d . 1 1 . .
N N8 0.2403(3) 0.8784(3) 0.6043(2) 0.0253(7) Uani d . 1 1 . .
N N9 -0.0218(3) 0.9089(3) 0.6712(2) 0.0321(8) Uani d . 1 1 . .
N N10 0.1343(3) 0.6425(3) 0.7029(2) 0.0320(8) Uani d . 1 1 . .
C C14 -0.1518(3) 0.7069(3) 0.5813(3) 0.0289(8) Uani d . 1 1 . .
H H14 -0.1759 0.7387 0.6409 0.035 Uiso calc R 1 1 . .
C C15 -0.2304(4) 0.6438(3) 0.5414(3) 0.0332(9) Uani d . 1 1 . .
H H15 -0.3064 0.6312 0.5738 0.040 Uiso calc R 1 1 . .
C C16 -0.1958(4) 0.5994(3) 0.4535(3) 0.0327(9) Uani d . 1 1 . .
H H16 -0.2486 0.5573 0.4241 0.039 Uiso calc R 1 1 . .
C C17 -0.0834(4) 0.6172(3) 0.4092(3) 0.0275(8) Uani d . 1 1 . .
H H17 -0.0578 0.5869 0.3493 0.033 Uiso calc R 1 1 . .
C C18 -0.0083(3) 0.6801(3) 0.4532(3) 0.0244(8) Uani d . 1 1 . .
C C19 0.1145(3) 0.7029(3) 0.4143(3) 0.0237(8) Uani d . 1 1 . .
C C20 0.1644(4) 0.6699(4) 0.3174(3) 0.0353(9) Uani d . 1 1 . .
H H20A 0.1340 0.7366 0.2650 0.053 Uiso calc R 1 1 . .
H H20B 0.1370 0.5947 0.3061 0.053 Uiso calc R 1 1 . .
H H20C 0.2550 0.6567 0.3172 0.053 Uiso calc R 1 1 . .
C C21 0.2912(4) 0.7928(4) 0.4488(3) 0.0332(9) Uani d . 1 1 . .
H H21A 0.2832 0.8705 0.4026 0.040 Uiso calc R 1 1 . .
H H21B 0.3483 0.7288 0.4189 0.040 Uiso calc R 1 1 . .
C C22 0.3390(4) 0.8088(4) 0.5468(3) 0.0322(9) Uani d . 1 1 . .
H H22A 0.3685 0.7274 0.5850 0.039 Uiso calc R 1 1 . .
H H22B 0.4099 0.8531 0.5351 0.039 Uiso calc R 1 1 . .
C C23 0.2171(4) 1.0098(3) 0.5624(3) 0.0301(9) Uani d . 1 1 . .
H H23A 0.1507 1.0536 0.6005 0.045 Uiso calc R 1 1 . .
H H23B 0.1926 1.0188 0.4938 0.045 Uiso calc R 1 1 . .
H H23C 0.2927 1.0440 0.5652 0.045 Uiso calc R 1 1 . .
C C24 0.2786(4) 0.8646(4) 0.7075(3) 0.0330(9) Uani d . 1 1 . .
H H24A 0.3551 0.8975 0.7097 0.049 Uiso calc R 1 1 . .
H H24B 0.2928 0.7776 0.7355 0.049 Uiso calc R 1 1 . .
H H24C 0.2133 0.9095 0.7459 0.049 Uiso calc R 1 1 . .
C C25 -0.0419(3) 0.9524(3) 0.7423(3) 0.0269(8) Uani d . 1 1 . .
C C26 0.0736(3) 0.5899(3) 0.7593(3) 0.0247(8) Uani d . 1 1 . .

loop_
_atom_site_aniso_label
_atom_site_aniso_U_11
_atom_site_aniso_U_22
_atom_site_aniso_U_33
_atom_site_aniso_U_12
_atom_site_aniso_U_13
_atom_site_aniso_U_23
Cu1 0.0231(2) 0.0194(2) 0.0209(2) -0.00395(17) -0.00033(17) -0.00881(17)
S1 0.0327(6) 0.0299(5) 0.0359(5) -0.0084(4) 0.0083(4) -0.0195(4)
S2 0.0289(5) 0.0300(5) 0.0285(5) -0.0090(4) -0.0006(4) -0.0010(4)
N1 0.0239(16) 0.0159(14) 0.0224(15) -0.0039(12) -0.0005(12) -0.0040(11)
N2 0.0239(16) 0.0212(15) 0.0217(15) -0.0031(12) 0.0031(12) -0.0061(12)
N3 0.0253(17) 0.0181(14) 0.0245(15) -0.0017(12) -0.0061(13) -0.0039(12)
N4 0.0280(18) 0.0284(16) 0.0307(17) -0.0039(13) -0.0008(14) -0.0143(14)
N5 0.038(2) 0.0242(16) 0.0263(17) -0.0086(14) -0.0016(14) -0.0047(14)
C1 0.028(2) 0.0251(18) 0.0262(19) -0.0065(15) 0.0023(16) -0.0093(15)
C2 0.026(2) 0.032(2) 0.033(2) -0.0090(16) 0.0027(17) -0.0048(17)
C3 0.031(2) 0.033(2) 0.033(2) -0.0126(17) -0.0093(17) -0.0023(17)
C4 0.035(2) 0.0240(18) 0.0250(19) -0.0076(16) -0.0027(16) -0.0057(15)
C5 0.027(2) 0.0144(16) 0.0219(17) -0.0003(14) -0.0017(15) -0.0033(13)
C6 0.030(2) 0.0175(16) 0.0209(17) -0.0021(14) 0.0004(15) -0.0060(14)
C7 0.038(2) 0.0267(19) 0.0265(19) -0.0081(17) 0.0019(17) -0.0148(16)
C8 0.023(2) 0.0262(19) 0.031(2) -0.0033(15) 0.0059(16) -0.0122(16)
C9 0.021(2) 0.0233(18) 0.039(2) -0.0006(15) -0.0036(16) -0.0082(16)
C10 0.030(2) 0.0203(17) 0.0271(19) -0.0082(15) 0.0000(16) -0.0041(15)
C11 0.034(2) 0.030(2) 0.027(2) -0.0109(17) -0.0107(17) -0.0016(16)
C12 0.0179(18) 0.0253(18) 0.0273(19) -0.0066(14) 0.0010(15) -0.0062(15)
C13 0.0209(19) 0.0193(17) 0.032(2) -0.0038(14) -0.0049(16) -0.0121(15)
Cu2 0.0214(2) 0.0216(2) 0.0258(2) -0.00454(17) 0.00123(18) -0.01010(18)
S3 0.0373(6) 0.0411(6) 0.0403(6) -0.0126(5) 0.0130(5) -0.0238(5)
S4 0.0276(5) 0.0255(5) 0.0349(5) -0.0060(4) 0.0034(4) -0.0071(4)
N6 0.0242(17) 0.0197(15) 0.0254(15) -0.0028(12) -0.0001(13) -0.0057(12)
N7 0.0256(17) 0.0216(15) 0.0307(17) -0.0072(12) 0.0040(13) -0.0086(13)
N8 0.0261(17) 0.0199(15) 0.0310(17) -0.0048(12) 0.0012(13) -0.0070(13)
N9 0.0260(19) 0.0334(18) 0.0396(19) -0.0033(14) 0.0020(15) -0.0169(16)
N10 0.038(2) 0.0290(17) 0.0307(17) -0.0113(15) 0.0009(15) -0.0046(14)
C14 0.023(2) 0.029(2) 0.035(2) -0.0029(15) 0.0008(16) -0.0079(16)
C15 0.023(2) 0.030(2) 0.048(2) -0.0080(16) -0.0035(18) -0.0027(18)
C16 0.032(2) 0.029(2) 0.040(2) -0.0062(17) -0.0134(18) -0.0096(18)
C17 0.031(2) 0.0226(18) 0.0296(19) -0.0025(15) -0.0069(16) -0.0080(15)
C18 0.028(2) 0.0191(17) 0.0248(18) -0.0014(15) -0.0027(15) -0.0015(14)
C19 0.025(2) 0.0192(17) 0.0254(18) 0.0023(14) -0.0012(15) -0.0068(14)
C20 0.044(3) 0.035(2) 0.029(2) -0.0064(18) 0.0054(18) -0.0130(18)
C21 0.030(2) 0.028(2) 0.046(2) -0.0113(17) 0.0136(19) -0.0180(18)
C22 0.022(2) 0.029(2) 0.049(2) -0.0079(16) 0.0079(18) -0.0161(18)
C23 0.039(2) 0.0213(18) 0.031(2) -0.0071(16) 0.0014(17) -0.0085(16)
C24 0.032(2) 0.035(2) 0.032(2) -0.0082(17) -0.0069(17) -0.0029(18)
C25 0.0207(19) 0.0242(18) 0.038(2) -0.0046(15) 0.0060(16) -0.0126(17)
C26 0.028(2) 0.0231(18) 0.0246(19) -0.0012(15) -0.0080(16) -0.0095(15)

loop_
_atom_type_symbol
_atom_type_description
_atom_type_scat_dispersion_real
_atom_type_scat_dispersion_imag
_atom_type_scat_source
C C 0.0033 0.0016 'International Tables Vol C Tables 4.2.6.8 and 6.1.1.4'
H H 0.0000 0.0000 'International Tables Vol C Tables 4.2.6.8 and 6.1.1.4'
N N 0.0061 0.0033 'International Tables Vol C Tables 4.2.6.8 and 6.1.1.4'
S S 0.1246 0.1234 'International Tables Vol C Tables 4.2.6.8 and 6.1.1.4'
Cu Cu 0.3201 1.2651 'International Tables Vol C Tables 4.2.6.8 and 6.1.1.4'

loop_
_geom_angle_atom_site_label_1
_geom_angle_atom_site_label_2
_geom_angle_atom_site_label_3
_geom_angle_site_symmetry_1
_geom_angle_site_symmetry_3
_geom_angle
_geom_angle_publ_flag
N2 Cu1 N4 . . 155.48(13) ?
N2 Cu1 N1 . . 79.56(12) ?
N4 Cu1 N1 . . 97.64(12) ?
N2 Cu1 N3 . . 84.28(12) ?
N4 Cu1 N3 . . 95.54(12) ?
N1 Cu1 N3 . . 163.43(12) ?
N2 Cu1 N5 . . 103.65(12) ?
N4 Cu1 N5 . . 100.73(13) ?
N1 Cu1 N5 . . 90.70(12) ?
N3 Cu1 N5 . . 96.68(12) ?
C1 N1 C5 . . 119.6(3) ?
C1 N1 Cu1 . . 126.8(2) ?
C5 N1 Cu1 . . 113.1(2) ?
C6 N2 C8 . . 126.4(3) ?
C6 N2 Cu1 . . 118.7(2) ?
C8 N2 Cu1 . . 114.8(2) ?
C10 N3 C11 . . 109.2(3) ?
C10 N3 C9 . . 110.9(3) ?
C11 N3 C9 . . 109.4(3) ?
C10 N3 Cu1 . . 109.8(2) ?
C11 N3 Cu1 . . 112.5(2) ?
C9 N3 Cu1 . . 105.0(2) ?
C12 N4 Cu1 . . 165.6(3) ?
C13 N5 Cu1 . . 146.3(3) ?
N1 C1 C2 . . 122.2(3) ?
N1 C1 H1 . . 118.9 ?
C2 C1 H1 . . 118.9 ?
C3 C2 C1 . . 118.6(4) ?
C3 C2 H2 . . 120.7 ?
C1 C2 H2 . . 120.7 ?
C2 C3 C4 . . 119.6(3) ?
C2 C3 H3 . . 120.2 ?
C4 C3 H3 . . 120.2 ?
C3 C4 C5 . . 118.7(3) ?
C3 C4 H4 . . 120.7 ?
C5 C4 H4 . . 120.7 ?
N1 C5 C4 . . 121.2(3) ?
N1 C5 C6 . . 114.1(3) ?
C4 C5 C6 . . 124.6(3) ?
N2 C6 C7 . . 126.9(3) ?
N2 C6 C5 . . 113.3(3) ?
C7 C6 C5 . . 119.8(3) ?
C6 C7 H7A . . 109.5 ?
C6 C7 H7B . . 109.5 ?
H7A C7 H7B . . 109.5 ?
C6 C7 H7C . . 109.5 ?
H7A C7 H7C . . 109.5 ?
H7B C7 H7C . . 109.5 ?
N2 C8 C9 . . 106.4(3) ?
N2 C8 H8A . . 110.4 ?
C9 C8 H8A . . 110.4 ?
N2 C8 H8B . . 110.4 ?
C9 C8 H8B . . 110.4 ?
H8A C8 H8B . . 108.6 ?
N3 C9 C8 . . 111.3(3) ?
N3 C9 H9A . . 109.4 ?
C8 C9 H9A . . 109.4 ?
N3 C9 H9B . . 109.4 ?
C8 C9 H9B . . 109.4 ?
H9A C9 H9B . . 108.0 ?
N3 C10 H10A . . 109.5 ?
N3 C10 H10B . . 109.5 ?
H10A C10 H10B . . 109.5 ?
N3 C10 H10C . . 109.5 ?
H10A C10 H10C . . 109.5 ?
H10B C10 H10C . . 109.5 ?
N3 C11 H11A . . 109.5 ?
N3 C11 H11B . . 109.5 ?
H11A C11 H11B . . 109.5 ?
N3 C11 H11C . . 109.5 ?
H11A C11 H11C . . 109.5 ?
H11B C11 H11C . . 109.5 ?
N4 C12 S1 . . 178.8(3) ?
N5 C13 S2 . . 179.1(4) ?
N7 Cu2 N9 . . 154.58(14) ?
N7 Cu2 N6 . . 79.81(12) ?
N9 Cu2 N6 . . 97.93(13) ?
N7 Cu2 N8 . . 83.79(12) ?
N9 Cu2 N8 . . 95.01(13) ?
N6 Cu2 N8 . . 163.03(12) ?
N7 Cu2 N10 . . 105.98(12) ?
N9 Cu2 N10 . . 99.36(13) ?
N6 Cu2 N10 . . 91.09(12) ?
N8 Cu2 N10 . . 97.61(12) ?
C14 N6 C18 . . 120.1(3) ?
C14 N6 Cu2 . . 126.9(3) ?
C18 N6 Cu2 . . 112.8(2) ?
C19 N7 C21 . . 125.3(3) ?
C19 N7 Cu2 . . 119.0(3) ?
C21 N7 Cu2 . . 115.7(2) ?
C24 N8 C23 . . 109.6(3) ?
C24 N8 C22 . . 109.2(3) ?
C23 N8 C22 . . 110.8(3) ?
C24 N8 Cu2 . . 112.1(2) ?
C23 N8 Cu2 . . 110.6(2) ?
C22 N8 Cu2 . . 104.5(2) ?
C25 N9 Cu2 . . 150.1(3) ?
C26 N10 Cu2 . . 131.7(3) ?
N6 C14 C15 . . 121.8(4) ?
N6 C14 H14 . . 119.1 ?
C15 C14 H14 . . 119.1 ?
C16 C15 C14 . . 118.9(4) ?
C16 C15 H15 . . 120.6 ?
C14 C15 H15 . . 120.6 ?
C17 C16 C15 . . 119.1(3) ?
C17 C16 H16 . . 120.5 ?
C15 C16 H16 . . 120.5 ?
C16 C17 C18 . . 119.3(4) ?
C16 C17 H17 . . 120.3 ?
C18 C17 H17 . . 120.3 ?
N6 C18 C17 . . 120.8(3) ?
N6 C18 C19 . . 114.7(3) ?
C17 C18 C19 . . 124.5(3) ?
N7 C19 C18 . . 113.6(3) ?
N7 C19 C20 . . 124.3(3) ?
C18 C19 C20 . . 122.0(3) ?
C19 C20 H20A . . 109.5 ?
C19 C20 H20B . . 109.5 ?
H20A C20 H20B . . 109.5 ?
C19 C20 H20C . . 109.5 ?
H20A C20 H20C . . 109.5 ?
H20B C20 H20C . . 109.5 ?
N7 C21 C22 . . 106.0(3) ?
N7 C21 H21A . . 110.5 ?
C22 C21 H21A . . 110.5 ?
N7 C21 H21B . . 110.5 ?
C22 C21 H21B . . 110.5 ?
H21A C21 H21B . . 108.7 ?
N8 C22 C21 . . 110.9(3) ?
N8 C22 H22A . . 109.5 ?
C21 C22 H22A . . 109.5 ?
N8 C22 H22B . . 109.5 ?
C21 C22 H22B . . 109.5 ?
H22A C22 H22B . . 108.1 ?
N8 C23 H23A . . 109.5 ?
N8 C23 H23B . . 109.5 ?
H23A C23 H23B . . 109.5 ?
N8 C23 H23C . . 109.5 ?
H23A C23 H23C . . 109.5 ?
H23B C23 H23C . . 109.5 ?
N8 C24 H24A . . 109.5 ?
N8 C24 H24B . . 109.5 ?
H24A C24 H24B . . 109.5 ?
N8 C24 H24C . . 109.5 ?
H24A C24 H24C . . 109.5 ?
H24B C24 H24C . . 109.5 ?
N9 C25 S3 . . 179.1(4) ?
N10 C26 S4 . . 178.7(3) ?

loop_
_geom_bond_atom_site_label_1
_geom_bond_atom_site_label_2
_geom_bond_site_symmetry_2
_geom_bond_distance
_geom_bond_publ_flag
Cu1 N2 . 1.963(3) ?
Cu1 N4 . 1.963(3) ?
Cu1 N1 . 2.027(3) ?
Cu1 N3 . 2.040(3) ?
Cu1 N5 . 2.134(3) ?
S1 C12 . 1.625(4) ?
S2 C13 . 1.640(4) ?
N1 C1 . 1.328(5) ?
N1 C5 . 1.351(4) ?
N2 C6 . 1.284(4) ?
N2 C8 . 1.466(4) ?
N3 C10 . 1.478(4) ?
N3 C11 . 1.480(4) ?
N3 C9 . 1.489(5) ?
N4 C12 . 1.157(4) ?
N5 C13 . 1.165(5) ?
C1 C2 . 1.386(5) ?
C1 H1 . 0.9500 ?
C2 C3 . 1.377(5) ?
C2 H2 . 0.9500 ?
C3 C4 . 1.387(5) ?
C3 H3 . 0.9500 ?
C4 C5 . 1.388(5) ?
C4 H4 . 0.9500 ?
C5 C6 . 1.493(5) ?
C6 C7 . 1.489(5) ?
C7 H7A . 0.9800 ?
C7 H7B . 0.9800 ?
C7 H7C . 0.9800 ?
C8 C9 . 1.508(5) ?
C8 H8A . 0.9900 ?
C8 H8B . 0.9900 ?
C9 H9A . 0.9900 ?
C9 H9B . 0.9900 ?
C10 H10A . 0.9800 ?
C10 H10B . 0.9800 ?
C10 H10C . 0.9800 ?
C11 H11A . 0.9800 ?
C11 H11B . 0.9800 ?
C11 H11C . 0.9800 ?
Cu2 N7 . 1.955(3) ?
Cu2 N9 . 1.961(3) ?
Cu2 N6 . 2.033(3) ?
Cu2 N8 . 2.048(3) ?
Cu2 N10 . 2.164(3) ?
S3 C25 . 1.630(4) ?
S4 C26 . 1.637(4) ?
N6 C14 . 1.327(5) ?
N6 C18 . 1.354(4) ?
N7 C19 . 1.284(5) ?
N7 C21 . 1.461(5) ?
N8 C24 . 1.479(5) ?
N8 C23 . 1.480(4) ?
N8 C22 . 1.487(5) ?
N9 C25 . 1.153(5) ?
N10 C26 . 1.159(5) ?
C14 C15 . 1.390(5) ?
C14 H14 . 0.9500 ?
C15 C16 . 1.387(6) ?
C15 H15 . 0.9500 ?
C16 C17 . 1.383(5) ?
C16 H16 . 0.9500 ?
C17 C18 . 1.391(5) ?
C17 H17 . 0.9500 ?
C18 C19 . 1.477(5) ?
C19 C20 . 1.490(5) ?
C20 H20A . 0.9800 ?
C20 H20B . 0.9800 ?
C20 H20C . 0.9800 ?
C21 C22 . 1.518(6) ?
C21 H21A . 0.9900 ?
C21 H21B . 0.9900 ?
C22 H22A . 0.9900 ?
C22 H22B . 0.9900 ?
C23 H23A . 0.9800 ?
C23 H23B . 0.9800 ?
C23 H23C . 0.9800 ?
C24 H24A . 0.9800 ?
C24 H24B . 0.9800 ?
C24 H24C . 0.9800 ?

loop_
_geom_hbond_atom_site_label_D
_geom_hbond_atom_site_label_H
_geom_hbond_atom_site_label_A
_geom_hbond_site_symmetry_A
_geom_hbond_distance_DH
_geom_hbond_distance_HA
_geom_hbond_distance_DA
_geom_hbond_angle_DHA
C4 H4 N5 2_665 0.95 2.58 3.429(5) 149
C8 H8B S4 1_654 0.99 2.82 3.788(4) 167
C9 H9A S4 2_666 0.99 2.84 3.735(4) 150
C22 H22A S2 2_666 0.99 2.81 3.749(4) 159
C11 H11B N5 . 0.98 2.60 3.156(5) 116
C21 H21A S1 . 0.99 2.84 3.727(4) 150
C21 H21B S2 . 0.99 2.82 3.793(4) 167
C24 H24B N10 . 0.98 2.60 3.193(5) 119
